data_7243064
loop_
_publ_author_name
'Charpe, Vaibhav Pramod'
'Ragupathi, Ayyakkannu'
'Sagadevan, Arunachalam'
'Hwang, Kuo Chu'

_publ_section_title
;
 Photoredox synthesis of functionalized quinazolines via copper-catalyzed
 aerobic oxidative Csp2--H annulation of amidines with terminal alkynes
;
_journal_issue 14
_journal_name_full 'Green Chemistry'
_journal_page_first 5024
_journal_page_last 5030
_journal_paper_doi 10.1039/D1GC01493E
_journal_volume 23
_journal_year 2021
_chemical_formula_sum 'C22 H15 Cl N2 O2'
_chemical_formula_weight 374.81
_space_group_crystal_system monoclinic
_space_group_IT_number 14
_space_group_name_Hall '-P 2yn'
_space_group_name_H-M_alt 'P 1 21/n 1'
_atom_sites_solution_hydrogens geom
_audit_creation_method SHELXL-2014/6
_audit_update_record
;
2020-05-12 deposited with the CCDC.	2021-06-15 downloaded from the CCDC.
;
_cell_angle_alpha 90
_cell_angle_beta 104.692(8)
_cell_angle_gamma 90
_cell_formula_units_Z 4
_cell_length_a 14.020(4)
_cell_length_b 8.187(2)
_cell_length_c 15.972(4)
_cell_measurement_reflns_used 4860
_cell_measurement_temperature 100(2)
_cell_measurement_theta_max 26.3635
_cell_measurement_theta_min 2.2354
_cell_volume 1773.4(8)
_computing_cell_refinement 'SAINT V8.34A (Bruker AXS Inc., 2013)'
_computing_data_collection 'APEX2 (Bruker AXS, 2010)'
_computing_data_reduction 'SAINT V8.34A (Bruker AXS Inc., 2013)'
_computing_molecular_graphics 'SHELXTL (Sheldrick, 2008)'
_computing_publication_material SHELXTL
_computing_structure_refinement 'SHELXL-2014/6 (Sheldrick, 2014)'
_diffrn_ambient_temperature 100(2)
_diffrn_detector_area_resol_mean 8.3333
_diffrn_measured_fraction_theta_full 1.000
_diffrn_measured_fraction_theta_max 0.998
_diffrn_measurement_device_type 'Bruker APEX-II CCD'
_diffrn_measurement_method '\f and \w scans'
_diffrn_radiation_type MoK\a
_diffrn_radiation_wavelength 0.71073
_diffrn_reflns_av_R_equivalents 0.0521
_diffrn_reflns_av_unetI/netI 0.0358
_diffrn_reflns_Laue_measured_fraction_full 1.000
_diffrn_reflns_Laue_measured_fraction_max 0.998
_diffrn_reflns_limit_h_max 17
_diffrn_reflns_limit_h_min -17
_diffrn_reflns_limit_k_max 8
_diffrn_reflns_limit_k_min -10
_diffrn_reflns_limit_l_max 19
_diffrn_reflns_limit_l_min -19
_diffrn_reflns_number 24604
_diffrn_reflns_point_group_measured_fraction_full 1.000
_diffrn_reflns_point_group_measured_fraction_max 0.998
_diffrn_reflns_theta_full 25.242
_diffrn_reflns_theta_max 26.390
_diffrn_reflns_theta_min 1.729
_exptl_absorpt_coefficient_mu 0.236
_exptl_absorpt_correction_T_max 0.7454
_exptl_absorpt_correction_T_min 0.6987
_exptl_absorpt_correction_type multi-scan
_exptl_absorpt_process_details 'SADABS V2014/4 (Bruker AXS Inc.)'
_exptl_crystal_colour 'pale yellow'
_exptl_crystal_density_diffrn 1.404
_exptl_crystal_density_meas ?
_exptl_crystal_density_method 'not measured'
_exptl_crystal_description tabular
_exptl_crystal_F_000 776
_exptl_crystal_size_max 0.15
_exptl_crystal_size_mid 0.12
_exptl_crystal_size_min 0.04
_refine_diff_density_max 0.251
_refine_diff_density_min -0.244
_refine_diff_density_rms 0.047
_refine_ls_extinction_method none
_refine_ls_goodness_of_fit_ref 1.008
_refine_ls_hydrogen_treatment constr
_refine_ls_matrix_type full
_refine_ls_number_parameters 245
_refine_ls_number_reflns 3630
_refine_ls_number_restraints 0
_refine_ls_restrained_S_all 1.008
_refine_ls_R_factor_all 0.0553
_refine_ls_R_factor_gt 0.0354
_refine_ls_shift/su_max 0.001
_refine_ls_shift/su_mean 0.000
_refine_ls_structure_factor_coef Fsqd
_refine_ls_weighting_details 'w=1/[\s^2^(Fo^2^)+(0.0405P)^2^+0.6830P] where P=(Fo^2^+2Fc^2^)/3'
_refine_ls_weighting_scheme calc
_refine_ls_wR_factor_gt 0.0811
_refine_ls_wR_factor_ref 0.0907
_reflns_Friedel_coverage 0.000
_reflns_number_gt 2785
_reflns_number_total 3630
_reflns_threshold_expression 'I > 2\s(I)'
_cod_data_source_file d1gc01493e2.cif
_cod_data_source_block mo_200215LT_0m
_cod_depositor_comments
;
The following automatic conversions were performed:

data item '_exptl_crystal_density_meas' value 'not measured' was
changed to '?' -- the value is perceived as not measured.

Automatic conversion script
Id: cif_fix_values 7556 2019-12-06 15:28:31Z antanas 

 Adding full bibliography for 7243062--7243064.cif.
;
_cod_original_cell_volume 1773.3(8)
_cod_original_sg_symbol_H-M 'P 21/n'
_cod_database_code 7243064
_shelx_space_group_comment
;
The symmetry employed for this shelxl refinement is uniquely defined
by the following loop, which should always be used as a source of
symmetry information in preference to the above space-group names.
They are only intended as comments.
;
_shelxl_version_number 2014/6

loop_
_space_group_symop_operation_xyz
'x, y, z'
'-x+1/2, y+1/2, -z+1/2'
'-x, -y, -z'
'x-1/2, -y-1/2, z-1/2'

loop_
_atom_site_label
_atom_site_type_symbol
_atom_site_fract_x
_atom_site_fract_y
_atom_site_fract_z
_atom_site_U_iso_or_equiv
_atom_site_adp_type
_atom_site_occupancy
_atom_site_site_symmetry_order
_atom_site_calc_flag
_atom_site_refinement_flags_posn
_atom_site_refinement_flags_adp
_atom_site_refinement_flags_occupancy
_atom_site_disorder_assembly
_atom_site_disorder_group
Cl1 Cl 1.13715(3) 0.61892(6) 0.15384(3) 0.02771(13) Uani 1 1 d . . . . .
O1 O 0.65868(9) 0.19876(15) 0.44930(8) 0.0277(3) Uani 1 1 d . . . . .
O2 O 1.13226(8) 0.07870(16) 0.62340(7) 0.0254(3) Uani 1 1 d . . . . .
N1 N 0.86361(10) 0.36100(17) 0.41627(9) 0.0187(3) Uani 1 1 d . . . . .
N2 N 1.01990(10) 0.24851(17) 0.49221(8) 0.0179(3) Uani 1 1 d . . . . .
C1 C 1.08818(12) 0.5358(2) 0.23484(11) 0.0197(4) Uani 1 1 d . . . . .
C2 C 0.99606(12) 0.5886(2) 0.24077(10) 0.0193(4) Uani 1 1 d . . . . .
H15 H 0.9607 0.6685 0.2019 0.023 Uiso 1 1 calc R U . . .
C3 C 0.95649(12) 0.5225(2) 0.30462(10) 0.0182(3) Uani 1 1 d . . . . .
H14 H 0.8939 0.5587 0.3097 0.022 Uiso 1 1 calc R U . . .
C4 C 1.00729(11) 0.4036(2) 0.36138(10) 0.0170(3) Uani 1 1 d . . . . .
C5 C 0.96282(12) 0.3323(2) 0.42817(10) 0.0173(3) Uani 1 1 d . . . . .
C6 C 0.82151(12) 0.2970(2) 0.47388(10) 0.0181(3) Uani 1 1 d . . . . .
C7 C 0.71007(12) 0.3209(2) 0.45415(10) 0.0199(4) Uani 1 1 d . . . . .
C8 C 0.66755(12) 0.4878(2) 0.44106(10) 0.0185(4) Uani 1 1 d . . . . .
C9 C 0.72601(12) 0.6283(2) 0.45265(10) 0.0211(4) Uani 1 1 d . . . . .
H7 H 0.7957 0.6189 0.4644 0.025 Uiso 1 1 calc R U . . .
C10 C 0.68248(13) 0.7816(2) 0.44706(11) 0.0250(4) Uani 1 1 d . . . . .
H6 H 0.7224 0.8769 0.4565 0.030 Uiso 1 1 calc R U . . .
C11 C 0.58004(13) 0.7957(2) 0.42761(11) 0.0254(4) Uani 1 1 d . . . . .
H1 H 0.5504 0.9007 0.4240 0.031 Uiso 1 1 calc R U . . .
C12 C 1.10044(12) 0.3529(2) 0.35354(11) 0.0196(4) Uani 1 1 d . . . . .
H3 H 1.1359 0.2723 0.3919 0.024 Uiso 1 1 calc R U . . .
C13 C 1.14125(12) 0.4191(2) 0.29043(11) 0.0217(4) Uani 1 1 d . . . . .
H2 H 1.2044 0.3850 0.2855 0.026 Uiso 1 1 calc R U . . .
C14 C 0.52135(13) 0.6573(2) 0.41349(11) 0.0262(4) Uani 1 1 d . . . . .
H5 H 0.4516 0.6676 0.3990 0.031 Uiso 1 1 calc R U . . .
C15 C 0.56403(12) 0.5041(2) 0.42038(11) 0.0218(4) Uani 1 1 d . . . . .
H4 H 0.5235 0.4095 0.4111 0.026 Uiso 1 1 calc R U . . .
C16 C 0.87381(12) 0.2036(2) 0.54598(10) 0.0187(3) Uani 1 1 d . . . . .
C17 C 0.83163(12) 0.1361(2) 0.61035(11) 0.0220(4) Uani 1 1 d . . . . .
H13 H 0.7634 0.1497 0.6068 0.026 Uiso 1 1 calc R U . . .
C18 C 0.89067(13) 0.0516(2) 0.67717(11) 0.0232(4) Uani 1 1 d . . . . .
H12 H 0.8627 0.0066 0.7203 0.028 Uiso 1 1 calc R U . . .
C19 C 0.99272(13) 0.0286(2) 0.68431(11) 0.0222(4) Uani 1 1 d . . . . .
H11 H 1.0318 -0.0310 0.7318 0.027 Uiso 1 1 calc R U . . .
C20 C 1.03512(12) 0.0922(2) 0.62281(11) 0.0201(4) Uani 1 1 d . . . . .
C21 C 1.19752(14) 0.0084(3) 0.69912(12) 0.0317(4) Uani 1 1 d . . . . .
H8 H 1.1958 0.0741 0.7500 0.048 Uiso 1 1 calc R U . . .
H9 H 1.2649 0.0066 0.6919 0.048 Uiso 1 1 calc R U . . .
H10 H 1.1764 -0.1034 0.7070 0.048 Uiso 1 1 calc R U . . .
C22 C 0.97616(12) 0.1829(2) 0.55162(10) 0.0177(3) Uani 1 1 d . . . . .

loop_
_atom_site_aniso_label
_atom_site_aniso_U_11
_atom_site_aniso_U_22
_atom_site_aniso_U_33
_atom_site_aniso_U_23
_atom_site_aniso_U_13
_atom_site_aniso_U_12
Cl1 0.0277(2) 0.0311(3) 0.0272(2) 0.0048(2) 0.01248(18) 0.00099(19)
O1 0.0215(6) 0.0226(7) 0.0370(7) -0.0015(6) 0.0038(6) -0.0048(5)
O2 0.0205(6) 0.0335(7) 0.0197(6) 0.0052(5) 0.0008(5) 0.0056(5)
N1 0.0184(7) 0.0177(8) 0.0192(7) -0.0014(6) 0.0032(6) -0.0006(6)
N2 0.0199(7) 0.0162(7) 0.0166(7) -0.0034(6) 0.0028(6) -0.0004(6)
C1 0.0225(8) 0.0186(9) 0.0184(8) -0.0015(7) 0.0058(7) -0.0040(7)
C2 0.0192(8) 0.0184(9) 0.0182(8) -0.0014(7) 0.0006(7) -0.0004(7)
C3 0.0167(8) 0.0186(9) 0.0182(8) -0.0035(7) 0.0024(6) -0.0004(7)
C4 0.0180(8) 0.0150(9) 0.0167(8) -0.0038(7) 0.0018(6) -0.0024(7)
C5 0.0190(8) 0.0142(8) 0.0177(8) -0.0038(7) 0.0030(7) -0.0007(7)
C6 0.0184(8) 0.0143(8) 0.0205(8) -0.0038(7) 0.0030(7) -0.0013(7)
C7 0.0203(8) 0.0231(9) 0.0160(8) -0.0020(7) 0.0040(7) -0.0025(7)
C8 0.0206(8) 0.0225(9) 0.0121(7) 0.0009(7) 0.0038(6) 0.0008(7)
C9 0.0205(8) 0.0240(10) 0.0185(8) -0.0003(7) 0.0045(7) -0.0002(7)
C10 0.0307(10) 0.0211(10) 0.0236(9) 0.0008(7) 0.0074(8) -0.0012(8)
C11 0.0327(10) 0.0248(10) 0.0199(9) 0.0049(8) 0.0086(8) 0.0072(8)
C12 0.0195(8) 0.0176(9) 0.0199(8) -0.0004(7) 0.0016(7) 0.0016(7)
C13 0.0177(8) 0.0215(9) 0.0258(9) -0.0027(7) 0.0054(7) 0.0017(7)
C14 0.0204(9) 0.0357(11) 0.0229(9) 0.0042(8) 0.0062(7) 0.0073(8)
C15 0.0211(9) 0.0258(10) 0.0185(8) 0.0002(7) 0.0051(7) -0.0015(7)
C16 0.0222(8) 0.0144(9) 0.0188(8) -0.0034(7) 0.0035(7) -0.0021(7)
C17 0.0222(8) 0.0189(9) 0.0251(9) -0.0014(7) 0.0065(7) -0.0012(7)
C18 0.0299(9) 0.0190(9) 0.0220(9) -0.0005(7) 0.0093(7) -0.0032(8)
C19 0.0284(9) 0.0172(9) 0.0184(8) -0.0008(7) 0.0012(7) 0.0005(7)
C20 0.0217(8) 0.0182(9) 0.0187(8) -0.0048(7) 0.0020(7) 0.0007(7)
C21 0.0273(10) 0.0416(12) 0.0215(9) 0.0060(9) -0.0024(8) 0.0069(9)
C22 0.0217(8) 0.0136(8) 0.0162(8) -0.0044(7) 0.0021(7) -0.0017(7)

loop_
_atom_type_symbol
_atom_type_description
_atom_type_scat_dispersion_real
_atom_type_scat_dispersion_imag
_atom_type_scat_source
C C 0.0033 0.0016 'International Tables Vol C Tables 4.2.6.8 and 6.1.1.4'
H H 0.0000 0.0000 'International Tables Vol C Tables 4.2.6.8 and 6.1.1.4'
N N 0.0061 0.0033 'International Tables Vol C Tables 4.2.6.8 and 6.1.1.4'
O O 0.0106 0.0060 'International Tables Vol C Tables 4.2.6.8 and 6.1.1.4'
Cl Cl 0.1484 0.1585 'International Tables Vol C Tables 4.2.6.8 and 6.1.1.4'

loop_
_geom_angle_atom_site_label_1
_geom_angle_atom_site_label_2
_geom_angle_atom_site_label_3
_geom_angle
_geom_angle_site_symmetry_1
_geom_angle_site_symmetry_3
_geom_angle_publ_flag
C20 O2 C21 117.34(13) . . ?
C6 N1 C5 116.80(14) . . ?
C5 N2 C22 116.92(14) . . ?
C13 C1 C2 121.94(15) . . ?
C13 C1 Cl1 119.65(13) . . ?
C2 C1 Cl1 118.41(13) . . ?
C1 C2 C3 118.73(16) . . ?
C1 C2 H15 120.6 . . ?
C3 C2 H15 120.6 . . ?
C2 C3 C4 121.05(15) . . ?
C2 C3 H14 119.5 . . ?
C4 C3 H14 119.5 . . ?
C3 C4 C12 118.73(14) . . ?
C3 C4 C5 120.18(14) . . ?
C12 C4 C5 121.09(15) . . ?
N2 C5 N1 126.09(15) . . ?
N2 C5 C4 118.59(14) . . ?
N1 C5 C4 115.32(14) . . ?
N1 C6 C16 123.21(15) . . ?
N1 C6 C7 114.87(14) . . ?
C16 C6 C7 121.79(14) . . ?
O1 C7 C8 122.31(15) . . ?
O1 C7 C6 117.66(15) . . ?
C8 C7 C6 120.03(14) . . ?
C9 C8 C15 119.13(16) . . ?
C9 C8 C7 122.56(15) . . ?
C15 C8 C7 118.23(15) . . ?
C10 C9 C8 120.15(16) . . ?
C10 C9 H7 119.9 . . ?
C8 C9 H7 119.9 . . ?
C9 C10 C11 119.99(17) . . ?
C9 C10 H6 120.0 . . ?
C11 C10 H6 120.0 . . ?
C14 C11 C10 120.29(17) . . ?
C14 C11 H1 119.9 . . ?
C10 C11 H1 119.9 . . ?
C13 C12 C4 120.81(16) . . ?
C13 C12 H3 119.6 . . ?
C4 C12 H3 119.6 . . ?
C1 C13 C12 118.75(15) . . ?
C1 C13 H2 120.6 . . ?
C12 C13 H2 120.6 . . ?
C15 C14 C11 120.13(16) . . ?
C15 C14 H5 119.9 . . ?
C11 C14 H5 119.9 . . ?
C14 C15 C8 120.27(16) . . ?
C14 C15 H4 119.9 . . ?
C8 C15 H4 119.9 . . ?
C17 C16 C6 124.84(15) . . ?
C17 C16 C22 120.34(15) . . ?
C6 C16 C22 114.81(14) . . ?
C18 C17 C16 118.85(16) . . ?
C18 C17 H13 120.6 . . ?
C16 C17 H13 120.6 . . ?
C17 C18 C19 122.04(16) . . ?
C17 C18 H12 119.0 . . ?
C19 C18 H12 119.0 . . ?
C20 C19 C18 120.20(16) . . ?
C20 C19 H11 119.9 . . ?
C18 C19 H11 119.9 . . ?
O2 C20 C19 125.24(16) . . ?
O2 C20 C22 114.95(14) . . ?
C19 C20 C22 119.81(15) . . ?
O2 C21 H8 109.5 . . ?
O2 C21 H9 109.5 . . ?
H8 C21 H9 109.5 . . ?
O2 C21 H10 109.5 . . ?
H8 C21 H10 109.5 . . ?
H9 C21 H10 109.5 . . ?
N2 C22 C16 122.17(15) . . ?
N2 C22 C20 119.06(14) . . ?
C16 C22 C20 118.76(14) . . ?

loop_
_geom_bond_atom_site_label_1
_geom_bond_atom_site_label_2
_geom_bond_distance
_geom_bond_site_symmetry_2
_geom_bond_publ_flag
Cl1 C1 1.7491(16) . ?
O1 C7 1.223(2) . ?
O2 C20 1.3639(19) . ?
O2 C21 1.439(2) . ?
N1 C6 1.321(2) . ?
N1 C5 1.375(2) . ?
N2 C5 1.320(2) . ?
N2 C22 1.364(2) . ?
C1 C13 1.385(2) . ?
C1 C2 1.388(2) . ?
C2 C3 1.388(2) . ?
C2 H15 0.9500 . ?
C3 C4 1.396(2) . ?
C3 H14 0.9500 . ?
C4 C12 1.406(2) . ?
C4 C5 1.485(2) . ?
C6 C16 1.422(2) . ?
C6 C7 1.526(2) . ?
C7 C8 1.484(2) . ?
C8 C9 1.397(2) . ?
C8 C15 1.411(2) . ?
C9 C10 1.388(2) . ?
C9 H7 0.9500 . ?
C10 C11 1.395(2) . ?
C10 H6 0.9500 . ?
C11 C14 1.385(3) . ?
C11 H1 0.9500 . ?
C12 C13 1.389(2) . ?
C12 H3 0.9500 . ?
C13 H2 0.9500 . ?
C14 C15 1.381(2) . ?
C14 H5 0.9500 . ?
C15 H4 0.9500 . ?
C16 C17 1.421(2) . ?
C16 C22 1.425(2) . ?
C17 C18 1.362(2) . ?
C17 H13 0.9500 . ?
C18 C19 1.419(2) . ?
C18 H12 0.9500 . ?
C19 C20 1.373(2) . ?
C19 H11 0.9500 . ?
C20 C22 1.432(2) . ?
C21 H8 0.9800 . ?
C21 H9 0.9800 . ?
C21 H10 0.9800 . ?
